data_1566319
loop_
_publ_author_name
'Oladipo, Segun D.'
'Omondi, Bernard'

_publ_section_title
;
 N,N&#x2032;-Diarylformamidine Dithiocarbamate Ag(I) Cluster and
 Coordination Polymer
;
_journal_issue 1
_journal_name_full Molbank
_journal_page_first M1327
_journal_paper_doi 10.3390/M1327
_journal_volume 2022
_journal_year 2022
_chemical_formula_moiety 'C156 H210 Ag6 N12 S12'
_chemical_formula_sum 'C156 H210 Ag6 N12 S12'
_chemical_formula_weight 3285.29
_space_group_crystal_system trigonal
_space_group_IT_number 148
_space_group_name_Hall '-R 3'
_space_group_name_H-M_alt 'R -3 :H'
_atom_sites_solution_hydrogens geom
_audit_creation_method SHELXL-2014
_cell_angle_alpha 90
_cell_angle_beta 90
_cell_angle_gamma 120
_cell_formula_units_Z 9
_cell_length_a 30.0941(6)
_cell_length_b 30.0941(6)
_cell_length_c 50.6555(11)
_cell_measurement_reflns_used 9504
_cell_measurement_temperature 100(2)
_cell_measurement_theta_max 25.41
_cell_measurement_theta_min 2.22
_cell_volume 39730.1(14)
_computing_cell_refinement 'APEX2, Ver. 2011.4-1 [1]'
_computing_data_collection 'APEX2, Ver. 2011.4-1 [1]'
_computing_data_reduction 'APEX2, Ver. 2011.4-1 [1]'
_computing_molecular_graphics 'ORTEP-3 [3]'
_computing_publication_material 'SHELXL-2014/7 [2]'
_computing_structure_refinement 'SHELXL-2014/7 [2]'
_computing_structure_solution 'SHELXL-2014/7 [2]'
_diffrn_ambient_temperature 100(2)
_diffrn_measured_fraction_theta_full 0.984
_diffrn_measured_fraction_theta_max 0.974
_diffrn_measurement_device_type 'Bruker APEX-II CCD'
_diffrn_measurement_method '\f and \w scans'
_diffrn_radiation_monochromator graphite
_diffrn_radiation_source 'sealed tube'
_diffrn_radiation_type MoK\a
_diffrn_radiation_wavelength 0.71073
_diffrn_reflns_av_R_equivalents 0.0582
_diffrn_reflns_av_unetI/netI 0.0799
_diffrn_reflns_Laue_measured_fraction_full 0.984
_diffrn_reflns_Laue_measured_fraction_max 0.974
_diffrn_reflns_limit_h_max 37
_diffrn_reflns_limit_h_min -31
_diffrn_reflns_limit_k_max 24
_diffrn_reflns_limit_k_min -37
_diffrn_reflns_limit_l_max 61
_diffrn_reflns_limit_l_min -62
_diffrn_reflns_number 91820
_diffrn_reflns_point_group_measured_fraction_full 0.984
_diffrn_reflns_point_group_measured_fraction_max 0.974
_diffrn_reflns_theta_full 25.242
_diffrn_reflns_theta_max 26.389
_diffrn_reflns_theta_min 1.614
_exptl_absorpt_coefficient_mu 0.841
_exptl_absorpt_correction_T_max 0.902
_exptl_absorpt_correction_T_min 0.766
_exptl_absorpt_correction_type multi-scan
_exptl_absorpt_process_details 'SADABS, Bruker 2012'
_exptl_crystal_colour yellow
_exptl_crystal_density_diffrn 1.236
_exptl_crystal_description block
_exptl_crystal_F_000 15336
_exptl_crystal_size_max 0.320
_exptl_crystal_size_mid 0.210
_exptl_crystal_size_min 0.140
_refine_diff_density_max 1.597
_refine_diff_density_min -0.799
_refine_diff_density_rms 0.091
_refine_ls_extinction_method none
_refine_ls_goodness_of_fit_ref 0.935
_refine_ls_hydrogen_treatment constr
_refine_ls_matrix_type full
_refine_ls_number_parameters 862
_refine_ls_number_reflns 17643
_refine_ls_number_restraints 0
_refine_ls_restrained_S_all 0.935
_refine_ls_R_factor_all 0.0869
_refine_ls_R_factor_gt 0.0409
_refine_ls_shift/su_max 0.004
_refine_ls_shift/su_mean 0.000
_refine_ls_structure_factor_coef Fsqd
_refine_ls_weighting_details 'w=1/[\s^2^(Fo^2^)+(0.0506P)^2^] where P=(Fo^2^+2Fc^2^)/3'
_refine_ls_weighting_scheme calc
_refine_ls_wR_factor_gt 0.0866
_refine_ls_wR_factor_ref 0.1009
_reflns_Friedel_coverage 0.000
_reflns_number_gt 10880
_reflns_number_total 17643
_reflns_threshold_expression 'I > 2\s(I)'
_cod_data_source_file s8.cif
_cod_data_source_block AgDIsoFMDThio
_cod_original_cell_volume 39730(2)
_cod_database_code 1566319
_shelx_space_group_comment
;
The symmetry employed for this shelxl refinement is uniquely defined
by the following loop, which should always be used as a source of
symmetry information in preference to the above space-group names.
They are only intended as comments.
;
_shelx_estimated_absorpt_t_min 0.775
_shelx_estimated_absorpt_t_max 0.891

loop_
_space_group_symop_operation_xyz
'x, y, z'
'-y, x-y, z'
'-x+y, -x, z'
'x+2/3, y+1/3, z+1/3'
'-y+2/3, x-y+1/3, z+1/3'
'-x+y+2/3, -x+1/3, z+1/3'
'x+1/3, y+2/3, z+2/3'
'-y+1/3, x-y+2/3, z+2/3'
'-x+y+1/3, -x+2/3, z+2/3'
'-x, -y, -z'
'y, -x+y, -z'
'x-y, x, -z'
'-x+2/3, -y+1/3, -z+1/3'
'y+2/3, -x+y+1/3, -z+1/3'
'x-y+2/3, x+1/3, -z+1/3'
'-x+1/3, -y+2/3, -z+2/3'
'y+1/3, -x+y+2/3, -z+2/3'
'x-y+1/3, x+2/3, -z+2/3'

loop_
_atom_site_label
_atom_site_type_symbol
_atom_site_fract_x
_atom_site_fract_y
_atom_site_fract_z
_atom_site_U_iso_or_equiv
_atom_site_adp_type
_atom_site_occupancy
_atom_site_site_symmetry_order
_atom_site_calc_flag
_atom_site_refinement_flags_posn
_atom_site_refinement_flags_adp
_atom_site_refinement_flags_occupancy
_atom_site_disorder_assembly
_atom_site_disorder_group
C7 C 0.8618(2) 0.3658(2) 0.12549(11) 0.0669(15) Uani 1 1 d . . . . .
H7A H 0.861017 0.357371 0.106746 0.100 Uiso 1 1 calc R U . . .
H7B H 0.871607 0.402013 0.127288 0.100 Uiso 1 1 calc R U . . .
H7C H 0.827697 0.344242 0.133200 0.100 Uiso 1 1 calc R U . . .
C9 C 0.9077(2) 0.3753(2) 0.16803(12) 0.0833(19) Uani 1 1 d . . . . .
H9A H 0.874408 0.358897 0.176970 0.125 Uiso 1 1 calc R U . . .
H9B H 0.922188 0.412586 0.168007 0.125 Uiso 1 1 calc R U . . .
H9C H 0.931101 0.366827 0.177335 0.125 Uiso 1 1 calc R U . . .
C22 C 1.05459(19) 0.44815(18) 0.13707(8) 0.0502(12) Uani 1 1 d . . . . .
H22A H 1.029655 0.412098 0.140734 0.075 Uiso 1 1 calc R U . . .
H22B H 1.041955 0.470009 0.144258 0.075 Uiso 1 1 calc R U . . .
H22C H 1.087480 0.457133 0.145340 0.075 Uiso 1 1 calc R U . . .
C23 C 1.0285(2) 0.31336(19) 0.02214(9) 0.0560(13) Uani 1 1 d . . . . .
H23A H 1.064254 0.325896 0.017119 0.084 Uiso 1 1 calc R U . . .
H23B H 1.019871 0.340318 0.018998 0.084 Uiso 1 1 calc R U . . .
H23C H 1.005895 0.283088 0.011551 0.084 Uiso 1 1 calc R U . . .
C25 C 1.02707(19) 0.25145(19) 0.05506(10) 0.0575(13) Uani 1 1 d . . . . .
H25A H 1.000194 0.222658 0.045069 0.086 Uiso 1 1 calc R U . . .
H25B H 1.023870 0.242449 0.073833 0.086 Uiso 1 1 calc R U . . .
H25C H 1.060820 0.258917 0.048628 0.086 Uiso 1 1 calc R U . . .
C37 C 0.7516(2) 0.24903(19) -0.14961(8) 0.0611(14) Uani 1 1 d . . . . .
H37A H 0.735685 0.266855 -0.158121 0.092 Uiso 1 1 calc R U . . .
H37B H 0.726009 0.212643 -0.147496 0.092 Uiso 1 1 calc R U . . .
H37C H 0.779920 0.252325 -0.160594 0.092 Uiso 1 1 calc R U . . .
C56 C 0.80262(15) 0.46212(15) 0.07405(7) 0.0328(10) Uani 1 1 d . . . . .
C57 C 0.91878(18) 0.63953(18) 0.05991(10) 0.0574(14) Uani 1 1 d . . . . .
H57A H 0.920093 0.620709 0.044417 0.086 Uiso 1 1 calc R U . . .
H57B H 0.952702 0.669599 0.062906 0.086 Uiso 1 1 calc R U . . .
H57C H 0.893681 0.650686 0.056878 0.086 Uiso 1 1 calc R U . . .
C58 C 0.90283(17) 0.60429(16) 0.08431(9) 0.0453(12) Uani 1 1 d . . . . .
H58 H 0.929728 0.594659 0.087528 0.054 Uiso 1 1 calc R U . . .
C59 C 0.8999(2) 0.63246(19) 0.10855(10) 0.0624(15) Uani 1 1 d . . . . .
H59A H 0.874211 0.642896 0.105661 0.094 Uiso 1 1 calc R U . . .
H59B H 0.933458 0.662935 0.111700 0.094 Uiso 1 1 calc R U . . .
H59C H 0.890123 0.609713 0.123929 0.094 Uiso 1 1 calc R U . . .
C75 C 0.9853(2) 0.6256(2) 0.16902(10) 0.0741(18) Uani 1 1 d . . . . .
H75A H 0.952963 0.626085 0.168390 0.111 Uiso 1 1 calc R U . . .
H75B H 1.011485 0.654582 0.158835 0.111 Uiso 1 1 calc R U . . .
H75C H 0.996560 0.628423 0.187396 0.111 Uiso 1 1 calc R U . . .
C76 C 0.98393(14) 0.39456(14) 0.05468(7) 0.0291(9) Uani 1 1 d . . . . .
C77 C 0.89983(14) 0.34899(14) -0.03415(7) 0.0260(9) Uani 1 1 d . . . . .
S6 S 0.98696(4) 0.52172(4) 0.07956(2) 0.0368(3) Uani 1 1 d . . . . .
C1 C 0.91280(16) 0.28147(17) 0.12443(8) 0.0413(11) Uani 1 1 d . . . . .
C2 C 0.88483(17) 0.30000(19) 0.13794(9) 0.0493(12) Uani 1 1 d . . . . .
C3 C 0.83832(18) 0.26373(19) 0.14954(10) 0.0560(13) Uani 1 1 d . . . . .
H3 H 0.818002 0.275071 0.158442 0.067 Uiso 1 1 calc R U . . .
C4 C 0.8214(2) 0.2116(2) 0.14827(10) 0.0598(14) Uani 1 1 d . . . . .
H4 H 0.789600 0.187539 0.156010 0.072 Uiso 1 1 calc R U . . .
C5 C 0.85112(18) 0.1951(2) 0.13572(10) 0.0557(13) Uani 1 1 d . . . . .
H5 H 0.839768 0.159458 0.135347 0.067 Uiso 1 1 calc R U . . .
C6 C 0.89718(17) 0.22909(18) 0.12359(9) 0.0463(12) Uani 1 1 d . . . . .
C8 C 0.90089(18) 0.35615(18) 0.13990(10) 0.0534(13) Uani 1 1 d . . . . .
H8 H 0.934602 0.376243 0.130674 0.064 Uiso 1 1 calc R U . . .
C10 C 0.9006(2) 0.1866(2) 0.08244(10) 0.0633(15) Uani 1 1 d . . . . .
H10A H 0.867062 0.156109 0.085751 0.095 Uiso 1 1 calc R U . . .
H10B H 0.921821 0.176836 0.072012 0.095 Uiso 1 1 calc R U . . .
H10C H 0.895834 0.212011 0.072688 0.095 Uiso 1 1 calc R U . . .
C11 C 0.92712(17) 0.20952(18) 0.10880(9) 0.0461(12) Uani 1 1 d . . . . .
H11 H 0.961464 0.239784 0.104669 0.055 Uiso 1 1 calc R U . . .
C12 C 0.9364(2) 0.1717(2) 0.12458(10) 0.0611(14) Uani 1 1 d . . . . .
H12A H 0.953473 0.187646 0.141252 0.092 Uiso 1 1 calc R U . . .
H12B H 0.958236 0.162466 0.114346 0.092 Uiso 1 1 calc R U . . .
H12C H 0.903514 0.140788 0.128274 0.092 Uiso 1 1 calc R U . . .
C13 C 0.95194(16) 0.33390(16) 0.09010(8) 0.0355(10) Uani 1 1 d . . . . .
H13 H 0.917794 0.323246 0.084754 0.043 Uiso 1 1 calc R U . . .
C14 C 1.04415(14) 0.37783(15) 0.07992(7) 0.0307(9) Uani 1 1 d . . . . .
C15 C 1.07708(15) 0.41962(15) 0.09540(7) 0.0314(9) Uani 1 1 d . . . . .
C16 C 1.12621(15) 0.42700(18) 0.09926(8) 0.0389(11) Uani 1 1 d . . . . .
H16 H 1.150004 0.455027 0.109743 0.047 Uiso 1 1 calc R U . . .
C17 C 1.14077(16) 0.39524(18) 0.08844(8) 0.0427(12) Uani 1 1 d . . . . .
H17 H 1.174664 0.401614 0.091297 0.051 Uiso 1 1 calc R U . . .
C18 C 1.10761(15) 0.35406(17) 0.07342(8) 0.0378(10) Uani 1 1 d . . . . .
H18 H 1.118729 0.332165 0.066151 0.045 Uiso 1 1 calc R U . . .
C19 C 1.05799(15) 0.34386(16) 0.06869(8) 0.0349(10) Uani 1 1 d . . . . .
C20 C 1.10128(16) 0.51284(16) 0.10173(8) 0.0446(11) Uani 1 1 d . . . . .
H20A H 1.133325 0.522454 0.111102 0.067 Uiso 1 1 calc R U . . .
H20B H 1.087628 0.534657 0.107687 0.067 Uiso 1 1 calc R U . . .
H20C H 1.107927 0.517418 0.082702 0.067 Uiso 1 1 calc R U . . .
C21 C 1.06184(16) 0.45617(16) 0.10754(7) 0.0356(10) Uani 1 1 d . . . . .
H21 H 1.028269 0.448530 0.099681 0.043 Uiso 1 1 calc R U . . .
C24 C 1.02128(16) 0.29898(17) 0.05140(9) 0.0430(11) Uani 1 1 d . . . . .
H24 H 0.985453 0.289395 0.056441 0.052 Uiso 1 1 calc R U . . .
C26 C 0.73793(14) 0.25828(13) -0.07585(7) 0.0264(9) Uani 1 1 d . . . . .
C27 C 0.70023(14) 0.24827(14) -0.05671(8) 0.0324(9) Uani 1 1 d . . . . .
C28 C 0.65516(16) 0.24588(16) -0.06542(9) 0.0417(11) Uani 1 1 d . . . . .
H28 H 0.628944 0.239544 -0.053027 0.050 Uiso 1 1 calc R U . . .
C29 C 0.64784(17) 0.25254(16) -0.09169(10) 0.0461(12) Uani 1 1 d . . . . .
H29 H 0.617356 0.252034 -0.097081 0.055 Uiso 1 1 calc R U . . .
C30 C 0.68442(18) 0.25990(16) -0.11008(9) 0.0431(11) Uani 1 1 d . . . . .
H30 H 0.678178 0.263125 -0.128168 0.052 Uiso 1 1 calc R U . . .
C31 C 0.73039(15) 0.26275(14) -0.10290(8) 0.0316(10) Uani 1 1 d . . . . .
C32 C 0.71263(18) 0.28231(17) -0.01039(9) 0.0512(12) Uani 1 1 d . . . . .
H32A H 0.681773 0.285403 -0.011431 0.077 Uiso 1 1 calc R U . . .
H32B H 0.742440 0.314444 -0.016248 0.077 Uiso 1 1 calc R U . . .
H32C H 0.717843 0.275256 0.007892 0.077 Uiso 1 1 calc R U . . .
C33 C 0.70619(16) 0.23862(16) -0.02804(8) 0.0374(10) Uani 1 1 d . . . . .
H33 H 0.738268 0.236613 -0.026507 0.045 Uiso 1 1 calc R U . . .
C34 C 0.66167(17) 0.18713(17) -0.01868(9) 0.0508(12) Uani 1 1 d . . . . .
H34A H 0.629625 0.188079 -0.019484 0.076 Uiso 1 1 calc R U . . .
H34B H 0.667931 0.180737 -0.000461 0.076 Uiso 1 1 calc R U . . .
H34C H 0.658979 0.159607 -0.030109 0.076 Uiso 1 1 calc R U . . .
C35 C 0.81016(19) 0.33006(17) -0.12563(9) 0.0495(12) Uani 1 1 d . . . . .
H35A H 0.824401 0.344733 -0.108295 0.074 Uiso 1 1 calc R U . . .
H35B H 0.792474 0.347163 -0.132970 0.074 Uiso 1 1 calc R U . . .
H35C H 0.837996 0.335063 -0.137509 0.074 Uiso 1 1 calc R U . . .
C36 C 0.77211(17) 0.27268(16) -0.12269(7) 0.0388(11) Uani 1 1 d . . . . .
H36 H 0.791612 0.256458 -0.115554 0.047 Uiso 1 1 calc R U . . .
C38 C 0.81621(13) 0.30001(14) -0.05556(7) 0.0231(8) Uani 1 1 d . . . . .
H38 H 0.808348 0.326361 -0.052137 0.028 Uiso 1 1 calc R U . . .
C39 C 0.87082(14) 0.26171(14) -0.04946(7) 0.0257(9) Uani 1 1 d . . . . .
C40 C 0.89108(14) 0.25603(15) -0.07334(8) 0.0330(10) Uani 1 1 d . . . . .
C41 C 0.90179(16) 0.21538(17) -0.07440(9) 0.0427(11) Uani 1 1 d . . . . .
H41 H 0.915712 0.210211 -0.090168 0.051 Uiso 1 1 calc R U . . .
C42 C 0.89289(17) 0.18374(17) -0.05381(10) 0.0453(12) Uani 1 1 d . . . . .
H42 H 0.901620 0.157525 -0.055021 0.054 Uiso 1 1 calc R U . . .
C43 C 0.87104(16) 0.18924(16) -0.03082(9) 0.0425(11) Uani 1 1 d . . . . .
H43 H 0.864248 0.166247 -0.016532 0.051 Uiso 1 1 calc R U . . .
C44 C 0.85896(15) 0.22813(15) -0.02846(8) 0.0307(9) Uani 1 1 d . . . . .
C45 C 0.95862(18) 0.3328(2) -0.09724(9) 0.0630(16) Uani 1 1 d . . . . .
H45A H 0.979735 0.317098 -0.100894 0.095 Uiso 1 1 calc R U . . .
H45B H 0.968481 0.350405 -0.080168 0.095 Uiso 1 1 calc R U . . .
H45C H 0.963883 0.357550 -0.111168 0.095 Uiso 1 1 calc R U . . .
C46 C 0.90238(16) 0.29130(16) -0.09647(8) 0.0372(10) Uani 1 1 d . . . . .
H46 H 0.881592 0.308605 -0.094349 0.045 Uiso 1 1 calc R U . . .
C47 C 0.88765(18) 0.26279(19) -0.12290(8) 0.0513(13) Uani 1 1 d . . . . .
H47A H 0.852240 0.234242 -0.121986 0.077 Uiso 1 1 calc R U . . .
H47B H 0.910761 0.249444 -0.126649 0.077 Uiso 1 1 calc R U . . .
H47C H 0.890530 0.286436 -0.136969 0.077 Uiso 1 1 calc R U . . .
C48 C 0.86757(18) 0.24188(18) 0.02099(8) 0.0503(12) Uani 1 1 d . . . . .
H48A H 0.900259 0.273684 0.018331 0.075 Uiso 1 1 calc R U . . .
H48B H 0.873981 0.213288 0.023535 0.075 Uiso 1 1 calc R U . . .
H48C H 0.850362 0.245336 0.036632 0.075 Uiso 1 1 calc R U . . .
C49 C 0.83329(16) 0.23146(16) -0.00331(8) 0.0360(10) Uani 1 1 d . . . . .
H49 H 0.826833 0.260824 -0.005246 0.043 Uiso 1 1 calc R U . . .
C50 C 0.78159(17) 0.18277(17) 0.00048(8) 0.0454(11) Uani 1 1 d . . . . .
H50A H 0.787039 0.153856 0.004092 0.068 Uiso 1 1 calc R U . . .
H50B H 0.760999 0.175795 -0.015586 0.068 Uiso 1 1 calc R U . . .
H50C H 0.763493 0.187374 0.015378 0.068 Uiso 1 1 calc R U . . .
C51 C 0.84800(14) 0.50717(15) 0.07980(7) 0.0286(9) Uani 1 1 d . . . . .
C52 C 0.85203(15) 0.55525(16) 0.07950(8) 0.0332(10) Uani 1 1 d . . . . .
C53 C 0.80818(17) 0.55723(18) 0.07374(9) 0.0456(12) Uani 1 1 d . . . . .
H53 H 0.809538 0.589460 0.073948 0.055 Uiso 1 1 calc R U . . .
C54 C 0.76268(17) 0.51384(19) 0.06774(9) 0.0483(12) Uani 1 1 d . . . . .
H54 H 0.733106 0.516103 0.063559 0.058 Uiso 1 1 calc R U . . .
C55 C 0.76039(16) 0.46687(17) 0.06784(8) 0.0401(11) Uani 1 1 d . . . . .
H55 H 0.728933 0.436945 0.063525 0.048 Uiso 1 1 calc R U . . .
C60 C 0.78877(18) 0.38626(17) 0.04574(9) 0.0491(12) Uani 1 1 d . . . . .
H60A H 0.815794 0.410503 0.033899 0.074 Uiso 1 1 calc R U . . .
H60B H 0.755304 0.379692 0.039319 0.074 Uiso 1 1 calc R U . . .
H60C H 0.789334 0.353987 0.046205 0.074 Uiso 1 1 calc R U . . .
C61 C 0.79810(16) 0.40940(16) 0.07399(9) 0.0422(11) Uani 1 1 d . . . . .
H61 H 0.831227 0.413420 0.080607 0.051 Uiso 1 1 calc R U . . .
C62 C 0.7556(2) 0.37231(18) 0.09214(9) 0.0667(16) Uani 1 1 d . . . . .
H62A H 0.760136 0.387810 0.109658 0.100 Uiso 1 1 calc R U . . .
H62B H 0.756903 0.340503 0.093580 0.100 Uiso 1 1 calc R U . . .
H62C H 0.722311 0.364643 0.084900 0.100 Uiso 1 1 calc R U . . .
C63 C 0.90110(14) 0.50002(14) 0.11445(7) 0.0288(9) Uani 1 1 d . . . . .
H63 H 0.926500 0.491841 0.119652 0.035 Uiso 1 1 calc R U . . .
C64 C 0.88498(15) 0.49986(15) 0.15889(7) 0.0316(9) Uani 1 1 d . . . . .
C65 C 0.84288(16) 0.46204(16) 0.17329(8) 0.0365(10) Uani 1 1 d . . . . .
C66 C 0.85098(19) 0.45415(17) 0.19944(8) 0.0469(12) Uani 1 1 d . . . . .
H66 H 0.823558 0.428190 0.209429 0.056 Uiso 1 1 calc R U . . .
C67 C 0.89830(19) 0.48350(19) 0.21108(9) 0.0505(12) Uani 1 1 d . . . . .
H67 H 0.903139 0.477588 0.228994 0.061 Uiso 1 1 calc R U . . .
C68 C 0.93815(17) 0.52084(19) 0.19718(8) 0.0467(12) Uani 1 1 d . . . . .
H68 H 0.970441 0.540610 0.205611 0.056 Uiso 1 1 calc R U . . .
C69 C 0.93276(16) 0.53070(17) 0.17106(8) 0.0401(11) Uani 1 1 d . . . . .
C70 C 0.75504(18) 0.38089(18) 0.17265(11) 0.0633(15) Uani 1 1 d . . . . .
H70A H 0.772848 0.361347 0.174802 0.095 Uiso 1 1 calc R U . . .
H70B H 0.724869 0.361653 0.161372 0.095 Uiso 1 1 calc R U . . .
H70C H 0.744167 0.386485 0.189975 0.095 Uiso 1 1 calc R U . . .
C71 C 0.79075(16) 0.43192(17) 0.16006(9) 0.0445(11) Uani 1 1 d . . . . .
H71 H 0.797343 0.424326 0.141720 0.053 Uiso 1 1 calc R U . . .
C72 C 0.76497(17) 0.46410(19) 0.15728(10) 0.0553(13) Uani 1 1 d . . . . .
H72A H 0.756987 0.471914 0.174838 0.083 Uiso 1 1 calc R U . . .
H72B H 0.733188 0.444963 0.147122 0.083 Uiso 1 1 calc R U . . .
H72C H 0.788105 0.496155 0.148096 0.083 Uiso 1 1 calc R U . . .
C73 C 1.02572(19) 0.5716(2) 0.15853(11) 0.0751(18) Uani 1 1 d . . . . .
H73A H 1.034171 0.569530 0.177013 0.113 Uiso 1 1 calc R U . . .
H73B H 1.054174 0.601897 0.150262 0.113 Uiso 1 1 calc R U . . .
H73C H 1.019989 0.540671 0.149128 0.113 Uiso 1 1 calc R U . . .
C74 C 0.97723(16) 0.57558(17) 0.15727(8) 0.0439(12) Uani 1 1 d . . . . .
H74 H 0.967807 0.574630 0.138267 0.053 Uiso 1 1 calc R U . . .
C78 C 0.92943(14) 0.51068(14) 0.06937(7) 0.0286(9) Uani 1 1 d . . . . .
N1 N 0.95892(12) 0.31634(13) 0.11078(7) 0.0384(9) Uani 1 1 d . . . . .
N2 N 0.99266(11) 0.36893(12) 0.07432(6) 0.0282(7) Uani 1 1 d . . . . .
N3 N 0.78495(11) 0.26098(11) -0.06817(6) 0.0254(7) Uani 1 1 d . . . . .
N4 N 0.86283(11) 0.30545(11) -0.04636(6) 0.0247(7) Uani 1 1 d . . . . .
N5 N 0.89307(11) 0.50434(11) 0.08759(6) 0.0257(7) Uani 1 1 d . . . . .
N6 N 0.87505(12) 0.50683(12) 0.13188(6) 0.0308(8) Uani 1 1 d . . . . .
S1 S 0.92407(4) 0.38257(4) 0.04850(2) 0.0400(3) Uani 1 1 d . . . . .
S2 S 1.03897(4) 0.43920(4) 0.03814(2) 0.0272(2) Uani 1 1 d . . . . .
S3 S 0.88600(3) 0.39832(4) -0.02860(2) 0.0264(2) Uani 1 1 d . . . . .
S4 S 0.95361(4) 0.35000(4) -0.02473(2) 0.0333(2) Uani 1 1 d . . . . .
S5 S 0.91003(4) 0.50733(4) 0.03658(2) 0.0291(2) Uani 1 1 d . . . . .
Ag1 Ag 0.92845(2) 0.44348(2) 0.01406(2) 0.02976(8) Uani 1 1 d . . . . .
Ag2 Ag 1.01538(2) 0.43709(2) -0.00884(2) 0.02925(8) Uani 1 1 d . . . . .
Ag3 Ag 1.03475(2) 0.51918(2) 0.04027(2) 0.02886(8) Uani 1 1 d . . . . .

loop_
_atom_site_aniso_label
_atom_site_aniso_U_11
_atom_site_aniso_U_22
_atom_site_aniso_U_33
_atom_site_aniso_U_23
_atom_site_aniso_U_13
_atom_site_aniso_U_12
C7 0.069(4) 0.058(4) 0.086(4) 0.005(3) 0.010(3) 0.042(3)
C9 0.067(4) 0.093(5) 0.093(5) -0.035(4) -0.015(3) 0.042(4)
C22 0.061(3) 0.051(3) 0.037(3) -0.001(2) -0.001(2) 0.027(3)
C23 0.067(4) 0.052(3) 0.052(3) -0.010(2) -0.012(3) 0.032(3)
C25 0.049(3) 0.054(3) 0.071(4) 0.001(3) 0.002(3) 0.027(3)
C37 0.082(4) 0.062(3) 0.035(3) -0.009(2) -0.013(3) 0.033(3)
C56 0.025(2) 0.035(2) 0.031(2) -0.0020(18) -0.0027(18) 0.0101(19)
C57 0.042(3) 0.042(3) 0.076(4) 0.002(3) -0.008(3) 0.011(2)
C58 0.037(3) 0.035(3) 0.063(3) -0.014(2) -0.009(2) 0.017(2)
C59 0.060(3) 0.058(3) 0.074(4) -0.033(3) -0.016(3) 0.033(3)
C75 0.063(4) 0.057(4) 0.062(4) -0.024(3) 0.016(3) -0.001(3)
C76 0.023(2) 0.027(2) 0.033(2) -0.0071(18) -0.0012(17) 0.0097(18)
C77 0.026(2) 0.033(2) 0.0167(19) -0.0048(16) -0.0020(16) 0.0133(18)
S6 0.0229(5) 0.0550(7) 0.0291(6) -0.0130(5) -0.0063(4) 0.0169(5)
C1 0.030(2) 0.045(3) 0.048(3) 0.014(2) 0.004(2) 0.018(2)
C2 0.037(3) 0.052(3) 0.060(3) 0.006(2) 0.010(2) 0.024(2)
C3 0.040(3) 0.054(3) 0.075(4) 0.018(3) 0.014(3) 0.025(3)
C4 0.048(3) 0.059(4) 0.073(4) 0.024(3) 0.021(3) 0.026(3)
C5 0.042(3) 0.048(3) 0.075(4) 0.012(3) 0.006(3) 0.021(3)
C6 0.033(3) 0.045(3) 0.057(3) 0.016(2) 0.007(2) 0.016(2)
C8 0.040(3) 0.048(3) 0.067(3) -0.002(3) 0.016(2) 0.018(2)
C10 0.052(3) 0.065(4) 0.067(4) 0.002(3) -0.005(3) 0.025(3)
C11 0.036(3) 0.045(3) 0.053(3) 0.008(2) 0.009(2) 0.017(2)
C12 0.056(3) 0.070(4) 0.067(3) 0.012(3) 0.012(3) 0.039(3)
C13 0.026(2) 0.036(2) 0.047(3) 0.002(2) -0.003(2) 0.017(2)
C14 0.022(2) 0.039(2) 0.029(2) 0.0073(19) -0.0012(17) 0.0143(19)
C15 0.026(2) 0.038(2) 0.022(2) 0.0096(18) 0.0000(17) 0.010(2)
C16 0.025(2) 0.054(3) 0.026(2) 0.009(2) -0.0046(18) 0.011(2)
C17 0.024(2) 0.060(3) 0.041(3) 0.018(2) -0.002(2) 0.018(2)
C18 0.031(2) 0.051(3) 0.038(2) 0.011(2) 0.009(2) 0.025(2)
C19 0.031(2) 0.042(3) 0.032(2) 0.009(2) 0.0045(19) 0.020(2)
C20 0.040(3) 0.043(3) 0.037(3) 0.005(2) -0.012(2) 0.011(2)
C21 0.032(2) 0.041(3) 0.028(2) 0.0004(19) -0.0061(18) 0.014(2)
C24 0.031(2) 0.043(3) 0.060(3) 0.001(2) 0.002(2) 0.023(2)
C26 0.023(2) 0.0144(19) 0.039(2) -0.0034(17) -0.0086(18) 0.0073(17)
C27 0.024(2) 0.023(2) 0.049(3) -0.0031(19) -0.0062(19) 0.0105(18)
C28 0.026(2) 0.034(3) 0.066(3) -0.002(2) -0.002(2) 0.015(2)
C29 0.032(3) 0.033(3) 0.074(4) -0.004(2) -0.016(3) 0.017(2)
C30 0.051(3) 0.034(3) 0.046(3) -0.006(2) -0.025(2) 0.022(2)
C31 0.036(2) 0.022(2) 0.035(2) -0.0096(18) -0.0186(19) 0.0133(19)
C32 0.051(3) 0.048(3) 0.048(3) 0.001(2) 0.006(2) 0.019(3)
C33 0.031(2) 0.040(3) 0.040(3) 0.004(2) 0.0068(19) 0.018(2)
C34 0.043(3) 0.040(3) 0.060(3) 0.017(2) 0.011(2) 0.015(2)
C35 0.065(3) 0.047(3) 0.039(3) 0.008(2) 0.007(2) 0.030(3)
C36 0.052(3) 0.039(3) 0.026(2) -0.0030(19) -0.008(2) 0.023(2)
C38 0.023(2) 0.026(2) 0.0224(19) -0.0017(16) -0.0012(16) 0.0134(18)
C39 0.019(2) 0.027(2) 0.029(2) -0.0083(17) -0.0099(16) 0.0104(17)
C40 0.020(2) 0.039(2) 0.039(2) -0.015(2) -0.0061(18) 0.0141(19)
C41 0.028(2) 0.046(3) 0.055(3) -0.022(2) -0.007(2) 0.019(2)
C42 0.040(3) 0.036(3) 0.066(3) -0.013(2) -0.011(2) 0.024(2)
C43 0.039(3) 0.036(3) 0.055(3) -0.007(2) -0.015(2) 0.020(2)
C44 0.026(2) 0.031(2) 0.034(2) -0.0088(18) -0.0124(18) 0.0134(19)
C45 0.045(3) 0.072(4) 0.040(3) -0.017(3) 0.001(2) 0.005(3)
C46 0.034(2) 0.042(3) 0.034(2) -0.007(2) 0.0031(19) 0.017(2)
C47 0.047(3) 0.063(3) 0.037(3) -0.015(2) 0.000(2) 0.023(3)
C48 0.055(3) 0.052(3) 0.039(3) 0.001(2) -0.007(2) 0.023(3)
C49 0.043(3) 0.031(2) 0.036(2) 0.0030(19) -0.006(2) 0.021(2)
C50 0.049(3) 0.046(3) 0.043(3) 0.004(2) -0.001(2) 0.024(2)
C51 0.025(2) 0.036(2) 0.025(2) -0.0057(17) 0.0005(17) 0.0163(19)
C52 0.028(2) 0.038(3) 0.034(2) -0.0084(19) -0.0014(18) 0.017(2)
C53 0.047(3) 0.046(3) 0.055(3) -0.012(2) -0.008(2) 0.032(3)
C54 0.032(3) 0.062(3) 0.057(3) -0.002(3) -0.005(2) 0.028(3)
C55 0.025(2) 0.044(3) 0.044(3) -0.003(2) -0.0024(19) 0.012(2)
C60 0.047(3) 0.033(3) 0.060(3) -0.002(2) 0.006(2) 0.015(2)
C61 0.024(2) 0.032(2) 0.055(3) 0.002(2) -0.015(2) 0.002(2)
C62 0.078(4) 0.044(3) 0.044(3) -0.007(2) -0.005(3) 0.005(3)
C63 0.021(2) 0.026(2) 0.033(2) -0.0099(17) -0.0074(17) 0.0072(18)
C64 0.034(2) 0.033(2) 0.027(2) -0.0077(18) 0.0011(18) 0.016(2)
C65 0.036(2) 0.036(2) 0.036(2) -0.004(2) 0.002(2) 0.017(2)
C66 0.058(3) 0.043(3) 0.035(3) 0.006(2) 0.015(2) 0.021(3)
C67 0.057(3) 0.059(3) 0.035(3) -0.009(2) -0.013(2) 0.029(3)
C68 0.034(3) 0.064(3) 0.032(3) -0.011(2) -0.004(2) 0.018(2)
C69 0.039(3) 0.051(3) 0.029(2) -0.013(2) -0.0010(19) 0.021(2)
C70 0.041(3) 0.044(3) 0.090(4) 0.002(3) 0.003(3) 0.010(2)
C71 0.037(3) 0.045(3) 0.043(3) -0.007(2) 0.001(2) 0.014(2)
C72 0.032(3) 0.056(3) 0.069(3) -0.002(3) -0.003(2) 0.015(2)
C73 0.039(3) 0.107(5) 0.067(4) 0.002(3) 0.010(3) 0.028(3)
C74 0.033(3) 0.049(3) 0.033(2) -0.013(2) 0.000(2) 0.008(2)
C78 0.030(2) 0.028(2) 0.028(2) -0.0115(17) -0.0077(17) 0.0152(19)
N1 0.027(2) 0.044(2) 0.042(2) 0.0124(17) 0.0058(16) 0.0162(18)
N2 0.0202(17) 0.0286(18) 0.0326(18) 0.0024(15) 0.0004(14) 0.0097(15)
N3 0.0221(17) 0.0265(18) 0.0264(17) -0.0042(14) -0.0074(14) 0.0111(15)
N4 0.0222(17) 0.0269(18) 0.0252(17) -0.0033(14) -0.0039(13) 0.0124(15)
N5 0.0240(17) 0.0279(18) 0.0247(17) -0.0092(14) -0.0012(14) 0.0125(15)
N6 0.0278(19) 0.0299(19) 0.0302(19) -0.0080(15) -0.0007(15) 0.0111(16)
S1 0.0224(5) 0.0462(7) 0.0477(7) 0.0047(5) -0.0055(5) 0.0145(5)
S2 0.0229(5) 0.0309(6) 0.0257(5) -0.0031(4) -0.0041(4) 0.0119(4)
S3 0.0212(5) 0.0265(5) 0.0295(5) -0.0101(4) -0.0068(4) 0.0105(4)
S4 0.0255(5) 0.0378(6) 0.0377(6) -0.0115(5) -0.0101(4) 0.0165(5)
S5 0.0240(5) 0.0352(6) 0.0253(5) -0.0093(4) -0.0044(4) 0.0127(5)
Ag1 0.02583(17) 0.03689(18) 0.02651(16) -0.01105(13) -0.00633(13) 0.01564(15)
Ag2 0.02293(16) 0.03707(18) 0.02508(16) -0.00554(13) -0.00531(12) 0.01300(14)
Ag3 0.02430(16) 0.03025(17) 0.02974(16) -0.00500(13) -0.00366(13) 0.01193(14)

loop_
_atom_type_symbol
_atom_type_description
_atom_type_scat_dispersion_real
_atom_type_scat_dispersion_imag
_atom_type_scat_source
C C 0.0033 0.0016 'International Tables Vol C Tables 4.2.6.8 and 6.1.1.4'
H H 0.0000 0.0000 'International Tables Vol C Tables 4.2.6.8 and 6.1.1.4'
N N 0.0061 0.0033 'International Tables Vol C Tables 4.2.6.8 and 6.1.1.4'
S S 0.1246 0.1234 'International Tables Vol C Tables 4.2.6.8 and 6.1.1.4'
Ag Ag -0.8971 1.1015 'International Tables Vol C Tables 4.2.6.8 and 6.1.1.4'

loop_
_geom_angle_atom_site_label_1
_geom_angle_atom_site_label_2
_geom_angle_atom_site_label_3
_geom_angle
_geom_angle_site_symmetry_1
_geom_angle_site_symmetry_3
_geom_angle_publ_flag
C55 C56 C51 116.8(4) . . ?
C55 C56 C61 119.9(4) . . ?
C51 C56 C61 123.3(4) . . ?
C59 C58 C52 111.1(4) . . ?
C59 C58 C57 110.4(4) . . ?
C52 C58 C57 110.8(4) . . ?
N2 C76 S1 120.3(3) . . ?
N2 C76 S2 114.2(3) . . ?
S1 C76 S2 125.5(2) . . ?
N4 C77 S4 117.5(3) . . ?
N4 C77 S3 117.3(3) . . ?
S4 C77 S3 125.2(2) . . ?
C78 S6 Ag3 107.75(14) . . ?
C2 C1 C6 122.2(4) . . ?
C2 C1 N1 120.0(4) . . ?
C6 C1 N1 117.8(4) . . ?
C1 C2 C3 117.4(5) . . ?
C1 C2 C8 123.9(4) . . ?
C3 C2 C8 118.7(4) . . ?
C4 C3 C2 121.3(5) . . ?
C5 C4 C3 119.5(5) . . ?
C4 C5 C6 121.9(5) . . ?
C5 C6 C1 117.7(4) . . ?
C5 C6 C11 120.4(4) . . ?
C1 C6 C11 121.8(4) . . ?
C2 C8 C9 113.2(4) . . ?
C2 C8 C7 109.6(4) . . ?
C9 C8 C7 110.4(4) . . ?
C6 C11 C12 113.6(4) . . ?
C6 C11 C10 109.4(4) . . ?
C12 C11 C10 111.6(4) . . ?
N1 C13 N2 122.2(4) . . ?
C15 C14 C19 123.4(4) . . ?
C15 C14 N2 119.1(4) . . ?
C19 C14 N2 117.5(3) . . ?
C14 C15 C16 116.2(4) . . ?
C14 C15 C21 123.2(3) . . ?
C16 C15 C21 120.6(4) . . ?
C17 C16 C15 121.6(4) . . ?
C16 C17 C18 121.2(4) . . ?
C17 C18 C19 120.9(4) . . ?
C18 C19 C14 116.6(4) . . ?
C18 C19 C24 121.3(4) . . ?
C14 C19 C24 122.1(4) . . ?
C22 C21 C15 110.9(3) . . ?
C22 C21 C20 109.6(3) . . ?
C15 C21 C20 112.3(3) . . ?
C19 C24 C23 111.7(4) . . ?
C19 C24 C25 112.8(4) . . ?
C23 C24 C25 108.3(4) . . ?
C27 C26 C31 122.8(3) . . ?
C27 C26 N3 119.6(3) . . ?
C31 C26 N3 117.5(3) . . ?
C28 C27 C26 116.9(4) . . ?
C28 C27 C33 120.1(4) . . ?
C26 C27 C33 123.0(3) . . ?
C29 C28 C27 121.3(4) . . ?
C30 C29 C28 120.3(4) . . ?
C29 C30 C31 121.7(4) . . ?
C30 C31 C26 116.9(4) . . ?
C30 C31 C36 122.7(4) . . ?
C26 C31 C36 120.4(3) . . ?
C27 C33 C32 112.1(4) . . ?
C27 C33 C34 111.4(3) . . ?
C32 C33 C34 111.2(4) . . ?
C31 C36 C37 113.5(4) . . ?
C31 C36 C35 111.5(3) . . ?
C37 C36 C35 109.9(4) . . ?
N3 C38 N4 121.0(3) . . ?
C44 C39 C40 122.8(4) . . ?
C44 C39 N4 118.4(3) . . ?
C40 C39 N4 118.7(3) . . ?
C39 C40 C41 116.1(4) . . ?
C39 C40 C46 123.0(4) . . ?
C41 C40 C46 120.9(4) . . ?
C42 C41 C40 122.1(4) . . ?
C41 C42 C43 120.3(4) . . ?
C42 C43 C44 120.7(4) . . ?
C39 C44 C43 117.8(4) . . ?
C39 C44 C49 123.4(3) . . ?
C43 C44 C49 118.8(4) . . ?
C40 C46 C45 111.5(4) . . ?
C40 C46 C47 112.7(4) . . ?
C45 C46 C47 109.2(3) . . ?
C44 C49 C50 110.5(3) . . ?
C44 C49 C48 112.0(3) . . ?
C50 C49 C48 110.7(4) . . ?
C52 C51 C56 123.0(4) . . ?
C52 C51 N5 117.7(3) . . ?
C56 C51 N5 119.3(3) . . ?
C53 C52 C51 117.3(4) . . ?
C53 C52 C58 120.7(4) . . ?
C51 C52 C58 122.0(4) . . ?
C54 C53 C52 121.7(4) . . ?
C53 C54 C55 119.3(4) . . ?
C54 C55 C56 121.9(4) . . ?
C62 C61 C56 111.6(4) . . ?
C62 C61 C60 109.4(3) . . ?
C56 C61 C60 111.8(3) . . ?
N6 C63 N5 121.0(4) . . ?
C69 C64 C65 121.0(4) . . ?
C69 C64 N6 122.7(4) . . ?
C65 C64 N6 116.2(3) . . ?
C66 C65 C64 117.9(4) . . ?
C66 C65 C71 122.4(4) . . ?
C64 C65 C71 119.7(4) . . ?
C67 C66 C65 120.8(4) . . ?
C68 C67 C66 120.7(4) . . ?
C67 C68 C69 121.5(4) . . ?
C68 C69 C64 118.0(4) . . ?
C68 C69 C74 119.1(4) . . ?
C64 C69 C74 122.8(4) . . ?
C70 C71 C65 114.8(4) . . ?
C70 C71 C72 110.9(4) . . ?
C65 C71 C72 111.4(4) . . ?
C69 C74 C75 109.5(4) . . ?
C69 C74 C73 111.3(4) . . ?
C75 C74 C73 112.2(4) . . ?
N5 C78 S6 119.7(3) . . ?
N5 C78 S5 114.3(3) . . ?
S6 C78 S5 126.0(2) . . ?
C13 N1 C1 114.3(3) . . ?
C76 N2 C13 119.9(3) . . ?
C76 N2 C14 121.6(3) . . ?
C13 N2 C14 118.4(3) . . ?
C38 N3 C26 116.7(3) . . ?
C77 N4 C38 123.1(3) . . ?
C77 N4 C39 119.3(3) . . ?
C38 N4 C39 117.6(3) . . ?
C78 N5 C63 120.3(3) . . ?
C78 N5 C51 120.8(3) . . ?
C63 N5 C51 118.6(3) . . ?
C63 N6 C64 116.8(3) . . ?
C76 S1 Ag1 108.46(14) . . ?
C76 S2 Ag3 103.78(13) . . ?
C76 S2 Ag2 107.05(13) . . ?
Ag3 S2 Ag2 85.03(3) . . ?
C77 S3 Ag3 106.84(13) . 10_765 ?
C77 S3 Ag1 108.77(12) . . ?
Ag3 S3 Ag1 72.23(3) 10_765 . ?
C77 S4 Ag2 108.68(14) . . ?
C78 S5 Ag2 109.80(13) . 10_765 ?
C78 S5 Ag1 106.23(13) . . ?
Ag2 S5 Ag1 77.66(3) 10_765 . ?
S1 Ag1 S5 107.07(4) . . ?
S1 Ag1 S3 112.12(4) . . ?
S5 Ag1 S3 123.40(3) . . ?
S1 Ag1 Ag2 87.11(3) . . ?
S5 Ag1 Ag2 140.00(3) . . ?
S3 Ag1 Ag2 81.70(2) . . ?
S1 Ag1 Ag3 143.29(3) . 10_765 ?
S5 Ag1 Ag3 108.25(3) . 10_765 ?
S3 Ag1 Ag3 53.48(2) . 10_765 ?
Ag2 Ag1 Ag3 59.072(10) . 10_765 ?
S1 Ag1 Ag2 134.93(3) . 10_765 ?
S5 Ag1 Ag2 50.28(2) . 10_765 ?
S3 Ag1 Ag2 112.49(2) . 10_765 ?
Ag2 Ag1 Ag2 93.114(11) . 10_765 ?
Ag3 Ag1 Ag2 66.514(10) 10_765 10_765 ?
S1 Ag1 Ag3 84.12(3) . . ?
S5 Ag1 Ag3 77.81(2) . . ?
S3 Ag1 Ag3 143.73(2) . . ?
Ag2 Ag1 Ag3 66.420(10) . . ?
Ag3 Ag1 Ag3 93.746(11) 10_765 . ?
Ag2 Ag1 Ag3 55.506(9) 10_765 . ?
S5 Ag2 S4 118.80(3) 10_765 . ?
S5 Ag2 S2 112.28(3) 10_765 . ?
S4 Ag2 S2 113.25(3) . . ?
S5 Ag2 Ag3 83.31(3) 10_765 10_765 ?
S4 Ag2 Ag3 90.93(3) . 10_765 ?
S2 Ag2 Ag3 135.95(3) . 10_765 ?
S5 Ag2 Ag1 135.75(3) 10_765 . ?
S4 Ag2 Ag1 88.62(3) . . ?
S2 Ag2 Ag1 82.69(2) . . ?
Ag3 Ag2 Ag1 60.721(10) 10_765 . ?
S5 Ag2 Ag1 52.05(2) 10_765 10_765 ?
S4 Ag2 Ag1 151.63(3) . 10_765 ?
S2 Ag2 Ag1 93.93(2) . 10_765 ?
Ag3 Ag2 Ag1 62.603(10) 10_765 10_765 ?
Ag1 Ag2 Ag1 86.888(11) . 10_765 ?
S5 Ag2 Ag3 99.19(2) 10_765 . ?
S4 Ag2 Ag3 141.89(3) . . ?
S2 Ag2 Ag3 47.49(2) . . ?
Ag3 Ag2 Ag3 90.639(11) 10_765 . ?
Ag1 Ag2 Ag3 59.537(9) . . ?
Ag1 Ag2 Ag3 54.509(9) 10_765 . ?
S2 Ag3 S6 112.19(4) . . ?
S2 Ag3 S3 117.84(3) . 10_765 ?
S6 Ag3 S3 116.00(3) . 10_765 ?
S2 Ag3 Ag2 134.72(2) . 10_765 ?
S6 Ag3 Ag2 89.16(3) . 10_765 ?
S3 Ag3 Ag2 82.82(2) 10_765 10_765 ?
S2 Ag3 Ag1 97.87(2) . 10_765 ?
S6 Ag3 Ag1 147.63(3) . 10_765 ?
S3 Ag3 Ag1 54.29(2) 10_765 10_765 ?
Ag2 Ag3 Ag1 60.204(10) 10_765 10_765 ?
S2 Ag3 Ag1 78.78(2) . . ?
S6 Ag3 Ag1 88.03(2) . . ?
S3 Ag3 Ag1 137.49(2) 10_765 . ?
Ag2 Ag3 Ag1 61.891(10) 10_765 . ?
Ag1 Ag3 Ag1 86.253(11) 10_765 . ?
S2 Ag3 Ag2 47.49(2) . . ?
S6 Ag3 Ag2 136.90(3) . . ?
S3 Ag3 Ag2 106.51(2) 10_765 . ?
Ag2 Ag3 Ag2 89.359(11) 10_765 . ?
Ag1 Ag3 Ag2 58.979(9) 10_765 . ?
Ag1 Ag3 Ag2 54.042(8) . . ?

loop_
_geom_bond_atom_site_label_1
_geom_bond_atom_site_label_2
_geom_bond_distance
_geom_bond_site_symmetry_2
_geom_bond_publ_flag
C7 C8 1.531(7) . ?
C9 C8 1.512(7) . ?
C22 C21 1.513(6) . ?
C23 C24 1.529(6) . ?
C25 C24 1.536(6) . ?
C37 C36 1.519(6) . ?
C56 C55 1.384(6) . ?
C56 C51 1.391(5) . ?
C56 C61 1.523(6) . ?
C57 C58 1.541(6) . ?
C58 C59 1.520(6) . ?
C58 C52 1.523(6) . ?
C75 C74 1.522(6) . ?
C76 N2 1.362(5) . ?
C76 S1 1.681(4) . ?
C76 S2 1.739(4) . ?
C77 N4 1.371(4) . ?
C77 S4 1.673(4) . ?
C77 S3 1.754(4) . ?
S6 C78 1.673(4) . ?
S6 Ag3 2.4792(10) . ?
C1 C2 1.399(6) . ?
C1 C6 1.402(6) . ?
C1 N1 1.431(5) . ?
C2 C3 1.403(6) . ?
C2 C8 1.511(6) . ?
C3 C4 1.387(7) . ?
C4 C5 1.376(6) . ?
C5 C6 1.388(6) . ?
C6 C11 1.500(6) . ?
C10 C11 1.532(6) . ?
C11 C12 1.526(6) . ?
C13 N1 1.238(5) . ?
C13 N2 1.400(5) . ?
C14 C15 1.390(5) . ?
C14 C19 1.403(6) . ?
C14 N2 1.462(5) . ?
C15 C16 1.395(5) . ?
C15 C21 1.518(6) . ?
C16 C17 1.351(6) . ?
C17 C18 1.369(6) . ?
C18 C19 1.387(5) . ?
C19 C24 1.523(6) . ?
C20 C21 1.543(6) . ?
C26 C27 1.406(5) . ?
C26 C31 1.406(5) . ?
C26 N3 1.430(4) . ?
C27 C28 1.394(5) . ?
C27 C33 1.509(6) . ?
C28 C29 1.380(6) . ?
C29 C30 1.373(6) . ?
C30 C31 1.391(6) . ?
C31 C36 1.515(6) . ?
C32 C33 1.520(6) . ?
C33 C34 1.531(6) . ?
C35 C36 1.529(6) . ?
C38 N3 1.252(4) . ?
C38 N4 1.408(4) . ?
C39 C44 1.386(5) . ?
C39 C40 1.403(5) . ?
C39 N4 1.460(4) . ?
C40 C41 1.413(6) . ?
C40 C46 1.501(6) . ?
C41 C42 1.346(6) . ?
C42 C43 1.387(6) . ?
C43 C44 1.394(5) . ?
C44 C49 1.519(6) . ?
C45 C46 1.520(6) . ?
C46 C47 1.531(6) . ?
C48 C49 1.534(6) . ?
C49 C50 1.525(6) . ?
C51 C52 1.390(5) . ?
C51 N5 1.456(5) . ?
C52 C53 1.382(6) . ?
C53 C54 1.373(6) . ?
C54 C55 1.380(6) . ?
C60 C61 1.554(6) . ?
C61 C62 1.516(6) . ?
C63 N6 1.264(5) . ?
C63 N5 1.399(5) . ?
C64 C69 1.405(5) . ?
C64 C65 1.411(5) . ?
C64 N6 1.438(5) . ?
C65 C66 1.389(6) . ?
C65 C71 1.520(6) . ?
C66 C67 1.377(6) . ?
C67 C68 1.360(6) . ?
C68 C69 1.383(6) . ?
C69 C74 1.515(6) . ?
C70 C71 1.507(6) . ?
C71 C72 1.520(6) . ?
C73 C74 1.525(7) . ?
C78 N5 1.370(5) . ?
C78 S5 1.747(4) . ?
S1 Ag1 2.4857(11) . ?
S2 Ag3 2.4751(10) . ?
S2 Ag2 2.4751(9) . ?
S3 Ag3 2.5061(10) 10_765 ?
S3 Ag1 2.5322(9) . ?
S4 Ag2 2.4699(10) . ?
S5 Ag2 2.4612(10) 10_765 ?
S5 Ag1 2.5231(10) . ?
Ag1 Ag2 2.9545(4) . ?
Ag1 Ag3 2.9695(4) 10_765 ?
Ag1 Ag2 3.1256(4) 10_765 ?
Ag1 Ag3 3.1461(4) . ?
Ag2 Ag3 2.9204(4) 10_765 ?
Ag2 Ag3 3.3452(4) . ?

loop_
_geom_torsion_atom_site_label_1
_geom_torsion_atom_site_label_2
_geom_torsion_atom_site_label_3
_geom_torsion_atom_site_label_4
_geom_torsion
_geom_torsion_site_symmetry_1
_geom_torsion_site_symmetry_2
_geom_torsion_site_symmetry_3
_geom_torsion_site_symmetry_4
_geom_torsion_publ_flag
C6 C1 C2 C3 -3.7(7) . . . . ?
N1 C1 C2 C3 176.1(4) . . . . ?
C6 C1 C2 C8 178.5(4) . . . . ?
N1 C1 C2 C8 -1.7(7) . . . . ?
C1 C2 C3 C4 1.7(7) . . . . ?
C8 C2 C3 C4 179.7(5) . . . . ?
C2 C3 C4 C5 0.9(8) . . . . ?
C3 C4 C5 C6 -1.7(8) . . . . ?
C4 C5 C6 C1 -0.2(7) . . . . ?
C4 C5 C6 C11 -176.6(5) . . . . ?
C2 C1 C6 C5 3.0(7) . . . . ?
N1 C1 C6 C5 -176.9(4) . . . . ?
C2 C1 C6 C11 179.3(4) . . . . ?
N1 C1 C6 C11 -0.5(6) . . . . ?
C1 C2 C8 C9 -121.5(5) . . . . ?
C3 C2 C8 C9 60.7(6) . . . . ?
C1 C2 C8 C7 114.8(5) . . . . ?
C3 C2 C8 C7 -63.0(6) . . . . ?
C5 C6 C11 C12 -51.1(6) . . . . ?
C1 C6 C11 C12 132.6(5) . . . . ?
C5 C6 C11 C10 74.4(5) . . . . ?
C1 C6 C11 C10 -101.8(5) . . . . ?
C19 C14 C15 C16 0.6(6) . . . . ?
N2 C14 C15 C16 -177.9(3) . . . . ?
C19 C14 C15 C21 -179.9(3) . . . . ?
N2 C14 C15 C21 1.6(5) . . . . ?
C14 C15 C16 C17 0.2(6) . . . . ?
C21 C15 C16 C17 -179.4(4) . . . . ?
C15 C16 C17 C18 -0.7(6) . . . . ?
C16 C17 C18 C19 0.5(6) . . . . ?
C17 C18 C19 C14 0.3(6) . . . . ?
C17 C18 C19 C24 178.3(4) . . . . ?
C15 C14 C19 C18 -0.8(6) . . . . ?
N2 C14 C19 C18 177.7(3) . . . . ?
C15 C14 C19 C24 -178.9(4) . . . . ?
N2 C14 C19 C24 -0.4(5) . . . . ?
C14 C15 C21 C22 107.7(4) . . . . ?
C16 C15 C21 C22 -72.8(5) . . . . ?
C14 C15 C21 C20 -129.4(4) . . . . ?
C16 C15 C21 C20 50.1(5) . . . . ?
C18 C19 C24 C23 -84.9(5) . . . . ?
C14 C19 C24 C23 93.1(5) . . . . ?
C18 C19 C24 C25 37.4(5) . . . . ?
C14 C19 C24 C25 -144.7(4) . . . . ?
C31 C26 C27 C28 -3.8(6) . . . . ?
N3 C26 C27 C28 -179.7(3) . . . . ?
C31 C26 C27 C33 174.2(4) . . . . ?
N3 C26 C27 C33 -1.7(5) . . . . ?
C26 C27 C28 C29 0.6(6) . . . . ?
C33 C27 C28 C29 -177.4(4) . . . . ?
C27 C28 C29 C30 2.4(6) . . . . ?
C28 C29 C30 C31 -2.4(7) . . . . ?
C29 C30 C31 C26 -0.6(6) . . . . ?
C29 C30 C31 C36 -177.8(4) . . . . ?
C27 C26 C31 C30 3.8(5) . . . . ?
N3 C26 C31 C30 179.8(3) . . . . ?
C27 C26 C31 C36 -179.0(3) . . . . ?
N3 C26 C31 C36 -3.0(5) . . . . ?
C28 C27 C33 C32 -71.3(5) . . . . ?
C26 C27 C33 C32 110.8(4) . . . . ?
C28 C27 C33 C34 54.0(5) . . . . ?
C26 C27 C33 C34 -123.9(4) . . . . ?
C30 C31 C36 C37 -34.3(6) . . . . ?
C26 C31 C36 C37 148.6(4) . . . . ?
C30 C31 C36 C35 90.5(5) . . . . ?
C26 C31 C36 C35 -86.6(4) . . . . ?
C44 C39 C40 C41 -3.6(5) . . . . ?
N4 C39 C40 C41 175.1(3) . . . . ?
C44 C39 C40 C46 177.9(4) . . . . ?
N4 C39 C40 C46 -3.4(5) . . . . ?
C39 C40 C41 C42 0.3(6) . . . . ?
C46 C40 C41 C42 178.8(4) . . . . ?
C40 C41 C42 C43 2.1(6) . . . . ?
C41 C42 C43 C44 -1.3(6) . . . . ?
C40 C39 C44 C43 4.3(6) . . . . ?
N4 C39 C44 C43 -174.4(3) . . . . ?
C40 C39 C44 C49 -175.2(3) . . . . ?
N4 C39 C44 C49 6.1(5) . . . . ?
C42 C43 C44 C39 -1.8(6) . . . . ?
C42 C43 C44 C49 177.8(4) . . . . ?
C39 C40 C46 C45 97.1(5) . . . . ?
C41 C40 C46 C45 -81.3(5) . . . . ?
C39 C40 C46 C47 -139.7(4) . . . . ?
C41 C40 C46 C47 41.9(5) . . . . ?
C39 C44 C49 C50 118.4(4) . . . . ?
C43 C44 C49 C50 -61.2(5) . . . . ?
C39 C44 C49 C48 -117.6(4) . . . . ?
C43 C44 C49 C48 62.8(5) . . . . ?
C55 C56 C51 C52 0.0(6) . . . . ?
C61 C56 C51 C52 179.2(4) . . . . ?
C55 C56 C51 N5 177.3(3) . . . . ?
C61 C56 C51 N5 -3.5(5) . . . . ?
C56 C51 C52 C53 1.4(6) . . . . ?
N5 C51 C52 C53 -175.9(3) . . . . ?
C56 C51 C52 C58 -176.4(4) . . . . ?
N5 C51 C52 C58 6.2(5) . . . . ?
C59 C58 C52 C53 63.3(5) . . . . ?
C57 C58 C52 C53 -59.8(5) . . . . ?
C59 C58 C52 C51 -118.9(4) . . . . ?
C57 C58 C52 C51 118.0(4) . . . . ?
C51 C52 C53 C54 -2.0(6) . . . . ?
C58 C52 C53 C54 175.9(4) . . . . ?
C52 C53 C54 C55 1.0(7) . . . . ?
C53 C54 C55 C56 0.6(7) . . . . ?
C51 C56 C55 C54 -1.0(6) . . . . ?
C61 C56 C55 C54 179.8(4) . . . . ?
C55 C56 C61 C62 -56.0(5) . . . . ?
C51 C56 C61 C62 124.8(4) . . . . ?
C55 C56 C61 C60 66.8(5) . . . . ?
C51 C56 C61 C60 -112.3(4) . . . . ?
C69 C64 C65 C66 -3.8(6) . . . . ?
N6 C64 C65 C66 179.9(4) . . . . ?
C69 C64 C65 C71 175.7(4) . . . . ?
N6 C64 C65 C71 -0.6(6) . . . . ?
C64 C65 C66 C67 1.9(6) . . . . ?
C71 C65 C66 C67 -177.5(4) . . . . ?
C65 C66 C67 C68 -0.1(7) . . . . ?
C66 C67 C68 C69 0.0(7) . . . . ?
C67 C68 C69 C64 -1.8(7) . . . . ?
C67 C68 C69 C74 175.1(4) . . . . ?
C65 C64 C69 C68 3.7(6) . . . . ?
N6 C64 C69 C68 179.8(4) . . . . ?
C65 C64 C69 C74 -173.0(4) . . . . ?
N6 C64 C69 C74 3.0(6) . . . . ?
C66 C65 C71 C70 -23.0(6) . . . . ?
C64 C65 C71 C70 157.5(4) . . . . ?
C66 C65 C71 C72 104.1(5) . . . . ?
C64 C65 C71 C72 -75.4(5) . . . . ?
C68 C69 C74 C75 -68.5(6) . . . . ?
C64 C69 C74 C75 108.2(5) . . . . ?
C68 C69 C74 C73 56.1(5) . . . . ?
C64 C69 C74 C73 -127.2(5) . . . . ?
Ag3 S6 C78 N5 172.8(3) . . . . ?
Ag3 S6 C78 S5 -8.5(3) . . . . ?
N2 C13 N1 C1 179.4(4) . . . . ?
C2 C1 N1 C13 -73.3(5) . . . . ?
C6 C1 N1 C13 106.5(5) . . . . ?
S1 C76 N2 C13 -2.5(5) . . . . ?
S2 C76 N2 C13 176.6(3) . . . . ?
S1 C76 N2 C14 178.9(3) . . . . ?
S2 C76 N2 C14 -2.0(5) . . . . ?
N1 C13 N2 C76 -167.4(4) . . . . ?
N1 C13 N2 C14 11.2(6) . . . . ?
C15 C14 N2 C76 82.0(5) . . . . ?
C19 C14 N2 C76 -96.5(4) . . . . ?
C15 C14 N2 C13 -96.5(4) . . . . ?
C19 C14 N2 C13 84.9(4) . . . . ?
N4 C38 N3 C26 177.9(3) . . . . ?
C27 C26 N3 C38 -73.1(4) . . . . ?
C31 C26 N3 C38 110.8(4) . . . . ?
S4 C77 N4 C38 -179.1(3) . . . . ?
S3 C77 N4 C38 3.2(4) . . . . ?
S4 C77 N4 C39 2.7(4) . . . . ?
S3 C77 N4 C39 -175.0(3) . . . . ?
N3 C38 N4 C77 175.1(3) . . . . ?
N3 C38 N4 C39 -6.7(5) . . . . ?
C44 C39 N4 C77 83.1(4) . . . . ?
C40 C39 N4 C77 -95.7(4) . . . . ?
C44 C39 N4 C38 -95.2(4) . . . . ?
C40 C39 N4 C38 86.1(4) . . . . ?
S6 C78 N5 C63 -8.8(5) . . . . ?
S5 C78 N5 C63 172.4(3) . . . . ?
S6 C78 N5 C51 164.9(3) . . . . ?
S5 C78 N5 C51 -13.9(4) . . . . ?
N6 C63 N5 C78 162.4(3) . . . . ?
N6 C63 N5 C51 -11.5(5) . . . . ?
C52 C51 N5 C78 -87.1(4) . . . . ?
C56 C51 N5 C78 95.4(4) . . . . ?
C52 C51 N5 C63 86.7(4) . . . . ?
C56 C51 N5 C63 -90.7(4) . . . . ?
N5 C63 N6 C64 178.0(3) . . . . ?
C69 C64 N6 C63 62.9(5) . . . . ?
C65 C64 N6 C63 -120.9(4) . . . . ?
N2 C76 S1 Ag1 175.0(3) . . . . ?
S2 C76 S1 Ag1 -3.9(3) . . . . ?
N2 C76 S2 Ag3 -127.5(3) . . . . ?
S1 C76 S2 Ag3 51.5(3) . . . . ?
N2 C76 S2 Ag2 143.5(2) . . . . ?
S1 C76 S2 Ag2 -37.4(3) . . . . ?
N4 C77 S3 Ag3 -137.1(2) . . . 10_765 ?
S4 C77 S3 Ag3 45.3(3) . . . 10_765 ?
N4 C77 S3 Ag1 146.4(2) . . . . ?
S4 C77 S3 Ag1 -31.2(3) . . . . ?
N4 C77 S4 Ag2 172.9(2) . . . . ?
S3 C77 S4 Ag2 -9.5(3) . . . . ?
N5 C78 S5 Ag2 148.8(2) . . . 10_765 ?
S6 C78 S5 Ag2 -30.0(3) . . . 10_765 ?
N5 C78 S5 Ag1 -128.8(2) . . . . ?
S6 C78 S5 Ag1 52.5(3) . . . . ?
